data_4504722
loop_
_publ_author_name
'Burke, Nichola J.'
'Burrows, Andrew D.'
'Mahon, Mary F.'
'Warren, John E.'

_publ_section_title
;
 Incorporation of Dyes into Hydrogen-Bond Networks:&#x2009; The Structures
 and Properties of Guanidinium Sulfonate Derivatives Containing Ethyl
 Orange and 4-Aminoazobenzene-4&#x2018;-sulfonate
;
_journal_issue 2
_journal_name_full 'Crystal Growth &amp; Design'
_journal_page_first 546
_journal_paper_doi 10.1021/cg050499e
_journal_volume 6
_journal_year 2006
_chemical_formula_sum 'C13 H16 N6 O3 S'
_chemical_formula_weight 336.38
_chemical_name_systematic
;
 ?
;
_space_group_IT_number 14
_symmetry_cell_setting monoclinic
_symmetry_space_group_name_Hall '-P 2ybc'
_symmetry_space_group_name_H-M 'P 1 21/c 1'
_atom_sites_solution_hydrogens geom
_atom_sites_solution_primary direct
_atom_sites_solution_secondary difmap
_audit_creation_method SHELXL-97
_cell_angle_alpha 90.00
_cell_angle_beta 90.351(1)
_cell_angle_gamma 90.00
_cell_formula_units_Z 8
_cell_length_a 7.6824(4)
_cell_length_b 39.8135(19)
_cell_length_c 10.5148(5)
_cell_measurement_reflns_used 6105
_cell_measurement_temperature 150(2)
_cell_measurement_theta_max 28.93
_cell_measurement_theta_min 2.69
_cell_volume 3216.0(3)
_computing_cell_refinement 'Bruker SAINT V7.06a'
_computing_data_collection 'Bruker SMART'
_computing_data_reduction 'Bruker SAINT'
_computing_molecular_graphics 'ORTEX (P.McArdle, 1995)'
_computing_publication_material 'SHELXL-97/2 (Sheldrick,1997)'
_computing_structure_refinement 'Bruker SHELXTL'
_computing_structure_solution 'Bruker SHELXTL'
_diffrn_ambient_temperature 150(2)
_diffrn_measured_fraction_theta_full 0.979
_diffrn_measured_fraction_theta_max 0.979
_diffrn_measurement_device_type 'Bruker SMART CCD diffractometer'
_diffrn_measurement_method '\w rotation with narrow frames'
_diffrn_radiation_monochromator 'Silicon 111'
_diffrn_radiation_source 'Daresbury SRS station 9.8'
_diffrn_radiation_type Synchrotron
_diffrn_radiation_wavelength 0.67780
_diffrn_reflns_av_R_equivalents 0.0375
_diffrn_reflns_av_sigmaI/netI 0.0360
_diffrn_reflns_limit_h_max 10
_diffrn_reflns_limit_h_min -10
_diffrn_reflns_limit_k_max 55
_diffrn_reflns_limit_k_min -55
_diffrn_reflns_limit_l_max 14
_diffrn_reflns_limit_l_min -15
_diffrn_reflns_number 34681
_diffrn_reflns_theta_full 28.94
_diffrn_reflns_theta_max 28.94
_diffrn_reflns_theta_min 2.09
_diffrn_standards_number 0
_exptl_absorpt_coefficient_mu 0.226
_exptl_absorpt_correction_T_max 0.997
_exptl_absorpt_correction_T_min 0.955
_exptl_absorpt_correction_type SADABS
_exptl_absorpt_process_details
;
 ?
;
_exptl_crystal_colour Orange
_exptl_crystal_density_diffrn 1.389
_exptl_crystal_density_method 'not measured'
_exptl_crystal_description Needle
_exptl_crystal_F_000 1408
_exptl_crystal_size_max 0.16
_exptl_crystal_size_mid 0.04
_exptl_crystal_size_min 0.03
_refine_diff_density_max 0.721
_refine_diff_density_min -0.696
_refine_diff_density_rms 0.050
_refine_ls_extinction_method none
_refine_ls_goodness_of_fit_ref 1.016
_refine_ls_hydrogen_treatment constr
_refine_ls_matrix_type full
_refine_ls_number_parameters 410
_refine_ls_number_reflns 9588
_refine_ls_number_restraints 0
_refine_ls_restrained_S_all 1.016
_refine_ls_R_factor_all 0.0500
_refine_ls_R_factor_gt 0.0431
_refine_ls_shift/su_max 0.000
_refine_ls_shift/su_mean 0.000
_refine_ls_structure_factor_coef Fsqd
_refine_ls_weighting_details 'calc w=1/[\s^2^(Fo^2^)+(0.0562P)^2^+1.2737P] where P=(Fo^2^+2Fc^2^)/3'
_refine_ls_weighting_scheme calc
_refine_ls_wR_factor_gt 0.1129
_refine_ls_wR_factor_ref 0.1164
_reflns_number_gt 8221
_reflns_number_total 9588
_reflns_threshold_expression >2sigma(I)
_cod_data_source_file cg050499esi20050926_121833.cif
_cod_data_source_block c:\compound_6\bath106
_cod_depositor_comments
;
The following automatic conversions were performed:

'_symmetry_cell_setting' value 'Monoclinic' changed to 'monoclinic'
according to /home/saulius/struct/CIF-dictionaries/cif_core.dic
dictionary named 'cif_core.dic' version 2.4.1 from 2010-06-29.

Automatic conversion script
Id: cif_fix_values 1715 2011-07-08 13:25:40Z adriana 
;
_cod_original_sg_symbol_H-M P21/c
_cod_database_code 4504722

loop_
_symmetry_equiv_pos_as_xyz
'x, y, z'
'-x, y+1/2, -z+1/2'
'-x, -y, -z'
'x, -y-1/2, z-1/2'

loop_
_atom_site_label
_atom_site_type_symbol
_atom_site_fract_x
_atom_site_fract_y
_atom_site_fract_z
_atom_site_U_iso_or_equiv
_atom_site_adp_type
_atom_site_occupancy
_atom_site_symmetry_multiplicity
_atom_site_calc_flag
_atom_site_refinement_flags
S1 S 0.48038(4) 0.083846(8) 0.57570(3) 0.02425(8) Uani 1 1 d .
S1A S 0.98943(4) 0.444532(8) 0.48606(3) 0.02355(8) Uani 1 1 d .
O1 O 0.32513(12) 0.06871(2) 0.63172(10) 0.0293(2) Uani 1 1 d .
O2 O 0.63951(12) 0.07147(2) 0.63579(10) 0.0300(2) Uani 1 1 d .
O3 O 0.48180(13) 0.07987(3) 0.43762(9) 0.0318(2) Uani 1 1 d .
O1A O 1.14930(12) 0.44499(3) 0.56362(10) 0.0304(2) Uani 1 1 d .
O2A O 0.83872(12) 0.45226(2) 0.56535(9) 0.02788(19) Uani 1 1 d .
O3A O 1.00145(12) 0.46491(2) 0.37279(10) 0.0303(2) Uani 1 1 d .
N1 N 0.35141(14) 0.00994(3) 0.79723(11) 0.0291(2) Uani 1 1 d .
H1A H 0.3464 0.0281 0.7497 0.035 Uiso 1 1 calc R
H1B H 0.2548 0.0002 0.8228 0.035 Uiso 1 1 calc R
N2 N 0.65019(14) 0.01181(3) 0.79176(12) 0.0314(2) Uani 1 1 d .
H2B H 0.7519 0.0032 0.8125 0.038 Uiso 1 1 calc R
H2A H 0.6450 0.0302 0.7453 0.038 Uiso 1 1 calc R
N3 N 0.51266(14) -0.03052(3) 0.90038(12) 0.0286(2) Uani 1 1 d .
H3A H 0.6143 -0.0392 0.9212 0.034 Uiso 1 1 calc R
H3B H 0.4162 -0.0402 0.9260 0.034 Uiso 1 1 calc R
N4 N 0.48238(15) 0.23083(3) 0.67794(11) 0.0305(2) Uani 1 1 d .
N5 N 0.42951(16) 0.24917(3) 0.58924(11) 0.0301(2) Uani 1 1 d .
N6 N 0.44724(18) 0.38815(3) 0.66688(13) 0.0366(3) Uani 1 1 d .
H6A H 0.4013 0.4014 0.6086 0.044 Uiso 1 1 calc R
H6B H 0.4930 0.3968 0.7364 0.044 Uiso 1 1 calc R
N1A N 1.12809(17) 0.44241(3) 0.83972(13) 0.0347(3) Uiso 1 1 d .
H1A2 H 1.2274 0.4421 0.8819 0.042 Uiso 1 1 calc R
H1A1 H 1.1275 0.4453 0.7567 0.042 Uiso 1 1 calc R
N2A N 0.83034(16) 0.43837(3) 0.83681(12) 0.0350(3) Uani 1 1 d .
H2A1 H 0.7314 0.4354 0.8770 0.042 Uiso 1 1 calc R
H2A2 H 0.8305 0.4413 0.7538 0.042 Uiso 1 1 calc R
N3A N 0.97945(17) 0.43415(4) 1.02589(13) 0.0429(3) Uani 1 1 d .
H3A1 H 0.8807 0.4311 1.0663 0.052 Uiso 1 1 calc R
H3A2 H 1.0784 0.4343 1.0685 0.052 Uiso 1 1 calc R
N4A N 0.98301(15) 0.29988(3) 0.34580(11) 0.0288(2) Uani 1 1 d .
N5A N 0.92037(15) 0.28010(3) 0.42662(11) 0.0297(2) Uani 1 1 d .
N6A N 0.9851(2) 0.14239(3) 0.33729(15) 0.0442(3) Uani 1 1 d .
H6A1 H 0.9442 0.1281 0.3935 0.053 Uiso 1 1 calc R
H6A2 H 1.0370 0.1350 0.2684 0.053 Uiso 1 1 calc R
C1 C 0.50485(16) -0.00284(3) 0.83040(12) 0.0243(2) Uani 1 1 d .
C2 C 0.47211(16) 0.12729(3) 0.60671(12) 0.0243(2) Uani 1 1 d .
C3 C 0.36977(17) 0.14797(3) 0.52934(13) 0.0283(3) Uani 1 1 d .
H3 H 0.3019 0.1385 0.4625 0.034 Uiso 1 1 calc R
C4 C 0.36762(18) 0.18235(3) 0.55049(13) 0.0296(3) Uani 1 1 d .
H4 H 0.2991 0.1966 0.4979 0.035 Uiso 1 1 calc R
C5 C 0.46717(17) 0.19578(3) 0.64988(13) 0.0271(2) Uani 1 1 d .
C6 C 0.56148(18) 0.17481(4) 0.73025(13) 0.0309(3) Uani 1 1 d .
H6 H 0.6227 0.1840 0.8008 0.037 Uiso 1 1 calc R
C7 C 0.56671(18) 0.14053(3) 0.70807(13) 0.0296(3) Uani 1 1 d .
H7 H 0.6341 0.1262 0.7614 0.036 Uiso 1 1 calc R
C8 C 0.44557(17) 0.28402(3) 0.61390(13) 0.0279(3) Uani 1 1 d .
C9 C 0.52329(18) 0.29795(4) 0.72239(13) 0.0304(3) Uani 1 1 d .
H9 H 0.5746 0.2837 0.7848 0.036 Uiso 1 1 calc R
C10 C 0.52542(18) 0.33229(4) 0.73865(13) 0.0300(3) Uani 1 1 d .
H10 H 0.5806 0.3416 0.8116 0.036 Uiso 1 1 calc R
C11 C 0.44747(17) 0.35361(3) 0.64915(13) 0.0279(3) Uani 1 1 d .
C12 C 0.37500(19) 0.33962(4) 0.53898(14) 0.0316(3) Uani 1 1 d .
H12 H 0.3255 0.3538 0.4758 0.038 Uiso 1 1 calc R
C13 C 0.37512(18) 0.30514(4) 0.52155(13) 0.0311(3) Uani 1 1 d .
H13 H 0.3268 0.2958 0.4460 0.037 Uiso 1 1 calc R
C1A C 0.97921(17) 0.43851(3) 0.90128(14) 0.0298(3) Uani 1 1 d .
C2A C 0.96603(15) 0.40217(3) 0.43853(12) 0.0232(2) Uani 1 1 d .
C3A C 1.05723(17) 0.39082(3) 0.33321(12) 0.0281(3) Uani 1 1 d .
H3A3 H 1.1205 0.4062 0.2821 0.034 Uiso 1 1 calc R
C4A C 1.05503(18) 0.35692(4) 0.30347(12) 0.0292(3) Uani 1 1 d .
H4A H 1.1150 0.3491 0.2306 0.035 Uiso 1 1 calc R
C5A C 0.96533(16) 0.33436(3) 0.37994(12) 0.0257(2) Uani 1 1 d .
C6A C 0.86848(17) 0.34589(3) 0.48315(12) 0.0270(2) Uani 1 1 d .
H6A3 H 0.8034 0.3306 0.5333 0.032 Uiso 1 1 calc R
C7A C 0.86824(16) 0.37992(3) 0.51177(12) 0.0263(2) Uani 1 1 d .
H7A H 0.8017 0.3881 0.5811 0.032 Uiso 1 1 calc R
C8A C 0.94038(17) 0.24568(3) 0.39710(13) 0.0281(3) Uani 1 1 d .
C9A C 1.02410(18) 0.23339(4) 0.28884(13) 0.0313(3) Uani 1 1 d .
H9A H 1.0721 0.2486 0.2288 0.038 Uiso 1 1 calc R
C10A C 1.03689(19) 0.19936(4) 0.26946(14) 0.0337(3) Uani 1 1 d .
H10A H 1.0934 0.1911 0.1957 0.040 Uiso 1 1 calc R
C11A C 0.96748(19) 0.17674(4) 0.35735(15) 0.0328(3) Uani 1 1 d .
C12A C 0.8859(2) 0.18890(4) 0.46543(15) 0.0353(3) Uani 1 1 d .
H12A H 0.8395 0.1737 0.5259 0.042 Uiso 1 1 calc R
C13A C 0.87208(19) 0.22315(4) 0.48538(14) 0.0335(3) Uani 1 1 d .
H13A H 0.8159 0.2313 0.5594 0.040 Uiso 1 1 calc R

loop_
_atom_site_aniso_label
_atom_site_aniso_U_11
_atom_site_aniso_U_22
_atom_site_aniso_U_33
_atom_site_aniso_U_23
_atom_site_aniso_U_13
_atom_site_aniso_U_12
S1 0.01940(14) 0.02647(15) 0.02691(15) 0.00047(11) 0.00225(10) 0.00138(10)
S1A 0.01514(13) 0.02558(15) 0.02995(15) 0.00204(11) 0.00048(10) -0.00178(10)
O1 0.0209(4) 0.0299(5) 0.0372(5) 0.0033(4) 0.0033(4) -0.0008(3)
O2 0.0208(4) 0.0323(5) 0.0370(5) 0.0036(4) 0.0013(4) 0.0039(4)
O3 0.0336(5) 0.0342(5) 0.0276(5) -0.0032(4) 0.0029(4) 0.0026(4)
O1A 0.0178(4) 0.0370(5) 0.0365(5) 0.0000(4) -0.0041(4) -0.0041(4)
O2A 0.0193(4) 0.0290(4) 0.0354(5) -0.0019(4) 0.0038(3) -0.0006(3)
O3A 0.0236(4) 0.0294(5) 0.0378(5) 0.0088(4) 0.0017(4) -0.0018(3)
N1 0.0188(5) 0.0303(5) 0.0383(6) 0.0065(5) -0.0009(4) 0.0027(4)
N2 0.0191(5) 0.0334(6) 0.0418(6) 0.0045(5) 0.0013(4) -0.0013(4)
N3 0.0188(5) 0.0261(5) 0.0408(6) 0.0043(4) -0.0007(4) 0.0023(4)
N4 0.0306(6) 0.0300(6) 0.0308(6) -0.0007(4) -0.0017(4) 0.0025(4)
N5 0.0297(6) 0.0298(5) 0.0307(6) 0.0001(4) 0.0003(4) 0.0011(4)
N6 0.0441(7) 0.0263(6) 0.0392(7) -0.0005(5) 0.0013(5) -0.0002(5)
N2A 0.0225(5) 0.0483(7) 0.0343(6) 0.0076(5) 0.0020(4) 0.0016(5)
N3A 0.0221(6) 0.0728(10) 0.0339(6) 0.0107(6) 0.0018(5) -0.0003(6)
N4A 0.0278(5) 0.0290(5) 0.0297(5) -0.0019(4) 0.0013(4) 0.0000(4)
N5A 0.0282(6) 0.0286(5) 0.0322(6) -0.0022(4) 0.0035(4) -0.0014(4)
N6A 0.0518(8) 0.0284(6) 0.0524(8) -0.0018(6) -0.0062(6) 0.0026(6)
C1 0.0192(5) 0.0253(6) 0.0284(6) -0.0037(4) 0.0004(4) 0.0018(4)
C2 0.0204(5) 0.0274(6) 0.0251(6) 0.0014(4) 0.0029(4) 0.0003(4)
C3 0.0267(6) 0.0315(6) 0.0267(6) -0.0003(5) -0.0027(5) 0.0029(5)
C4 0.0284(6) 0.0310(6) 0.0293(6) 0.0026(5) -0.0018(5) 0.0034(5)
C5 0.0252(6) 0.0272(6) 0.0290(6) -0.0003(5) 0.0032(5) 0.0011(5)
C6 0.0304(7) 0.0321(7) 0.0303(6) -0.0013(5) -0.0046(5) 0.0004(5)
C7 0.0271(6) 0.0316(6) 0.0300(6) 0.0018(5) -0.0037(5) 0.0015(5)
C8 0.0254(6) 0.0280(6) 0.0304(6) -0.0005(5) 0.0026(5) 0.0009(5)
C9 0.0298(6) 0.0315(6) 0.0299(6) 0.0017(5) -0.0015(5) 0.0039(5)
C10 0.0289(6) 0.0327(7) 0.0284(6) -0.0028(5) 0.0001(5) 0.0006(5)
C11 0.0240(6) 0.0278(6) 0.0319(6) 0.0001(5) 0.0057(5) -0.0006(5)
C12 0.0314(7) 0.0316(7) 0.0317(7) 0.0040(5) -0.0018(5) 0.0003(5)
C13 0.0309(7) 0.0333(7) 0.0290(6) -0.0007(5) -0.0026(5) -0.0020(5)
C1A 0.0231(6) 0.0303(6) 0.0359(7) 0.0049(5) 0.0015(5) 0.0010(5)
C2A 0.0172(5) 0.0266(6) 0.0257(6) 0.0020(4) -0.0004(4) -0.0006(4)
C3A 0.0261(6) 0.0321(6) 0.0262(6) 0.0049(5) 0.0043(5) -0.0023(5)
C4A 0.0295(6) 0.0334(7) 0.0249(6) 0.0000(5) 0.0050(5) 0.0005(5)
C5A 0.0228(6) 0.0286(6) 0.0257(6) -0.0007(5) -0.0005(4) -0.0007(4)
C6A 0.0240(6) 0.0280(6) 0.0290(6) 0.0018(5) 0.0046(4) -0.0029(5)
C7A 0.0231(6) 0.0283(6) 0.0275(6) 0.0002(5) 0.0060(4) -0.0017(4)
C8A 0.0254(6) 0.0280(6) 0.0308(6) -0.0029(5) 0.0016(5) -0.0010(5)
C9A 0.0311(7) 0.0321(7) 0.0308(6) -0.0022(5) 0.0032(5) -0.0009(5)
C10A 0.0325(7) 0.0342(7) 0.0343(7) -0.0070(6) 0.0011(5) 0.0018(5)
C11A 0.0287(7) 0.0289(6) 0.0407(7) -0.0031(5) -0.0068(5) 0.0003(5)
C12A 0.0359(7) 0.0318(7) 0.0382(7) 0.0034(6) 0.0013(6) -0.0035(5)
C13A 0.0332(7) 0.0340(7) 0.0334(7) -0.0015(5) 0.0056(5) -0.0029(5)

loop_
_atom_type_symbol
_atom_type_description
_atom_type_scat_dispersion_real
_atom_type_scat_dispersion_imag
_atom_type_scat_source
C C 0.0033 0.0016 'International Tables Vol C Tables 4.2.6.8 and 6.1.1.4'
H H 0.0000 0.0000 'International Tables Vol C Tables 4.2.6.8 and 6.1.1.4'
N N 0.0061 0.0033 'International Tables Vol C Tables 4.2.6.8 and 6.1.1.4'
O O 0.0106 0.0060 'International Tables Vol C Tables 4.2.6.8 and 6.1.1.4'
S S 0.1246 0.1234 'International Tables Vol C Tables 4.2.6.8 and 6.1.1.4'

loop_
_geom_angle_atom_site_label_1
_geom_angle_atom_site_label_2
_geom_angle_atom_site_label_3
_geom_angle
O2 S1 O3 112.50(6)
O2 S1 O1 111.68(6)
O3 S1 O1 111.50(6)
O2 S1 C2 106.42(6)
O3 S1 C2 106.92(6)
O1 S1 C2 107.43(6)
O3A S1A O2A 113.98(6)
O3A S1A O1A 113.13(6)
O2A S1A O1A 110.03(6)
O3A S1A C2A 108.04(6)
O2A S1A C2A 106.39(6)
O1A S1A C2A 104.59(6)
N5 N4 C5 112.94(12)
N4 N5 C8 114.06(12)
N5A N4A C5A 113.31(11)
N4A N5A C8A 114.61(11)
N2 C1 N3 120.01(11)
N2 C1 N1 119.92(12)
N3 C1 N1 120.06(12)
C7 C2 C3 120.86(12)
C7 C2 S1 119.67(10)
C3 C2 S1 119.47(10)
C4 C3 C2 119.72(12)
C3 C4 C5 119.38(12)
C6 C5 C4 120.39(12)
C6 C5 N4 114.79(12)
C4 C5 N4 124.82(12)
C7 C6 C5 120.36(13)
C6 C7 C2 119.15(12)
C13 C8 C9 119.46(13)
C13 C8 N5 115.53(12)
C9 C8 N5 125.01(12)
C10 C9 C8 119.95(13)
C9 C10 C11 120.91(13)
N6 C11 C12 120.36(13)
N6 C11 C10 120.77(13)
C12 C11 C10 118.83(13)
C13 C12 C11 120.27(13)
C12 C13 C8 120.47(13)
N3A C1A N2A 120.15(13)
N3A C1A N1A 120.20(13)
N2A C1A N1A 119.64(13)
C3A C2A C7A 120.59(12)
C3A C2A S1A 118.99(10)
C7A C2A S1A 120.23(10)
C4A C3A C2A 119.42(12)
C3A C4A C5A 120.26(12)
C4A C5A C6A 120.32(12)
C4A C5A N4A 115.34(11)
C6A C5A N4A 124.33(12)
C7A C6A C5A 119.38(12)
C6A C7A C2A 119.89(12)
C13A C8A C9A 119.53(13)
C13A C8A N5A 115.80(12)
C9A C8A N5A 124.66(12)
C10A C9A C8A 119.95(13)
C9A C10A C11A 120.62(14)
C12A C11A N6A 120.80(14)
C12A C11A C10A 119.48(13)
N6A C11A C10A 119.70(14)
C13A C12A C11A 120.22(14)
C12A C13A C8A 120.20(13)

loop_
_geom_bond_atom_site_label_1
_geom_bond_atom_site_label_2
_geom_bond_distance
S1 O2 1.4585(10)
S1 O3 1.4606(10)
S1 O1 1.4634(10)
S1 C2 1.7614(13)
S1A O3A 1.4446(10)
S1A O2A 1.4636(9)
S1A O1A 1.4703(10)
S1A C2A 1.7680(13)
N1 C1 1.3285(16)
N2 C1 1.3256(16)
N3 C1 1.3265(17)
N4 N5 1.2502(16)
N4 C5 1.4310(17)
N5 C8 1.4169(17)
N6 C11 1.3878(17)
N1A C1A 1.3268(18)
N2A C1A 1.3259(18)
N3A C1A 1.3217(19)
N4A N5A 1.2565(16)
N4A C5A 1.4256(17)
N5A C8A 1.4139(17)
N6A C11A 1.3904(19)
C2 C7 1.3900(18)
C2 C3 1.3965(17)
C3 C4 1.3868(19)
C4 C5 1.3975(19)
C5 C6 1.3889(19)
C6 C7 1.3852(19)
C8 C13 1.3916(19)
C8 C9 1.3989(19)
C9 C10 1.3780(19)
C10 C11 1.3993(19)
C11 C12 1.398(2)
C12 C13 1.385(2)
C2A C3A 1.3896(17)
C2A C7A 1.3962(17)
C3A C4A 1.3853(19)
C4A C5A 1.3911(18)
C5A C6A 1.3971(17)
C6A C7A 1.3877(18)
C8A C13A 1.3955(19)
C8A C9A 1.3993(18)
C9A C10A 1.374(2)
C10A C11A 1.399(2)
C11A C12A 1.388(2)
C12A C13A 1.384(2)
